data_4510512
loop_
_publ_author_name
'Phukan, Nithi'
'Baruah, Jubaraj B.'

_publ_section_title
;
 Polymorphs of 1-(5-Methylthiazol-2-yl)-3-phenylthiourea and Various
 Anion-Assisted Assemblies of Two Positional Isomers
;
_journal_issue 5
_journal_name_full 'Crystal Growth &amp; Design'
_journal_page_first 2640
_journal_paper_doi 10.1021/cg5003379
_journal_volume 14
_journal_year 2014
_chemical_formula_sum 'C11 H11 N3 S2'
_chemical_formula_weight 249.35
_chemical_name_systematic
; 
 ? 
;
_space_group_IT_number 2
_symmetry_cell_setting triclinic
_symmetry_space_group_name_Hall '-P 1'
_symmetry_space_group_name_H-M 'P -1'
_atom_sites_solution_hydrogens geom
_atom_sites_solution_primary direct
_atom_sites_solution_secondary difmap
_audit_creation_method SHELXL-97
_cell_angle_alpha 92.594(18)
_cell_angle_beta 95.21(2)
_cell_angle_gamma 105.985(17)
_cell_formula_units_Z 4
_cell_length_a 8.941(3)
_cell_length_b 10.074(3)
_cell_length_c 13.822(4)
_cell_measurement_temperature 296(2)
_cell_volume 1188.7(6)
_computing_structure_refinement 'SHELXL-97 (Sheldrick, 1997)'
_computing_structure_solution 'SHELXS-97 (Sheldrick, 1990)'
_diffrn_ambient_temperature 296(2)
_diffrn_measured_fraction_theta_full 0.981
_diffrn_measured_fraction_theta_max 0.981
_diffrn_radiation_monochromator graphite
_diffrn_radiation_source 'fine-focus sealed tube'
_diffrn_radiation_type MoK\a
_diffrn_radiation_wavelength 0.71073
_diffrn_reflns_av_R_equivalents 0.0268
_diffrn_reflns_av_sigmaI/netI 0.0482
_diffrn_reflns_limit_h_max 9
_diffrn_reflns_limit_h_min -8
_diffrn_reflns_limit_k_max 11
_diffrn_reflns_limit_k_min -11
_diffrn_reflns_limit_l_max 15
_diffrn_reflns_limit_l_min -16
_diffrn_reflns_number 8335
_diffrn_reflns_theta_full 25.00
_diffrn_reflns_theta_max 25.00
_diffrn_reflns_theta_min 1.48
_exptl_absorpt_coefficient_mu 0.423
_exptl_absorpt_correction_T_max 0.951
_exptl_absorpt_correction_T_min 0.885
_exptl_absorpt_correction_type multi-scan
_exptl_absorpt_process_details multi-scan
_exptl_crystal_colour white
_exptl_crystal_density_diffrn 1.393
_exptl_crystal_density_method 'not measured'
_exptl_crystal_description block
_exptl_crystal_F_000 520
_exptl_crystal_size_max 0.32
_exptl_crystal_size_mid 0.24
_exptl_crystal_size_min 0.12
_refine_diff_density_max 0.248
_refine_diff_density_min -0.287
_refine_diff_density_rms 0.069
_refine_ls_extinction_method none
_refine_ls_goodness_of_fit_ref 1.087
_refine_ls_hydrogen_treatment constr
_refine_ls_matrix_type full
_refine_ls_number_parameters 291
_refine_ls_number_reflns 4111
_refine_ls_number_restraints 0
_refine_ls_restrained_S_all 1.087
_refine_ls_R_factor_all 0.0822
_refine_ls_R_factor_gt 0.0480
_refine_ls_shift/su_max 0.000
_refine_ls_shift/su_mean 0.000
_refine_ls_structure_factor_coef Fsqd
_refine_ls_weighting_details 'calc w=1/[\s^2^(Fo^2^)+(0.0013P)^2^+2.1155P] where P=(Fo^2^+2Fc^2^)/3'
_refine_ls_weighting_scheme calc
_refine_ls_wR_factor_gt 0.1026
_refine_ls_wR_factor_ref 0.1116
_reflns_number_gt 2239
_reflns_number_total 4111
_reflns_threshold_expression >2sigma(I)
_cod_data_source_file PTH1b.cif
_cod_data_source_block PTH1b
_cod_depositor_comments
;
The following automatic conversions were performed:

'_symmetry_cell_setting' value 'Triclinic' changed to 'triclinic'
according to
/usr/data/users/saulius/crontab/automatic-downloads/rss-feeds/ACS/lib/dictionaries/cif_core.dic
dictionary named 'cif_core.dic' version 2.4.2 from 2011-04-26.

Automatic conversion script
Id: cif_fix_values 2281 2013-09-26 08:29:07Z andrius 

 Adding full bibliography for 4510508--4510523.cif.
;
_cod_original_sg_symbol_H-M 'P-1   '
_cod_database_code 4510512

loop_
_symmetry_equiv_pos_as_xyz
'x, y, z'
'-x, -y, -z'

loop_
_atom_site_label
_atom_site_type_symbol
_atom_site_fract_x
_atom_site_fract_y
_atom_site_fract_z
_atom_site_U_iso_or_equiv
_atom_site_adp_type
_atom_site_occupancy
_atom_site_symmetry_multiplicity
_atom_site_calc_flag
_atom_site_refinement_flags
S3 S 0.27380(15) 1.11045(12) 0.07856(8) 0.0519(3) Uani 1 1 d .
S4 S -0.17012(15) 0.65067(12) 0.10674(9) 0.0537(4) Uani 1 1 d .
S2 S 1.15423(15) 0.84896(12) 0.89465(8) 0.0528(4) Uani 1 1 d .
S1 S 0.70960(15) 0.39366(12) 0.92749(9) 0.0549(4) Uani 1 1 d .
C10 C 1.2656(6) 0.6892(6) 0.5272(4) 0.0701(16) Uani 1 1 d .
H10 H 1.2830 0.6296 0.4789 0.084 Uiso 1 1 calc R
C7 C 1.2077(5) 0.8640(5) 0.6686(3) 0.0528(13) Uani 1 1 d .
H7 H 1.1875 0.9238 0.7157 0.063 Uiso 1 1 calc R
C6 C 1.1473(5) 0.7229(4) 0.6720(3) 0.0417(11) Uani 1 1 d .
C8 C 1.2985(6) 0.9172(5) 0.5953(3) 0.0598(14) Uani 1 1 d .
H8 H 1.3390 1.0124 0.5935 0.072 Uiso 1 1 calc R
C11 C 1.1766(6) 0.6360(5) 0.6003(3) 0.0558(13) Uani 1 1 d .
H11 H 1.1357 0.5407 0.6013 0.067 Uiso 1 1 calc R
C9 C 1.3285(6) 0.8290(6) 0.5254(4) 0.0667(15) Uani 1 1 d .
H9 H 1.3913 0.8644 0.4772 0.080 Uiso 1 1 calc R
N2 N 0.9318(4) 0.6138(3) 0.8811(2) 0.0477(10) Uani 1 1 d .
H2 H 0.9256 0.6415 0.9400 0.057 Uiso 1 1 calc R
N3 N 1.0496(4) 0.6599(4) 0.7417(2) 0.0470(10) Uani 1 1 d .
H3 H 0.9847 0.5812 0.7218 0.056 Uiso 1 1 calc R
C5 C 1.0416(5) 0.7028(4) 0.8336(3) 0.0434(11) Uani 1 1 d .
C3 C 0.7049(6) 0.2993(5) 0.7563(3) 0.0555(13) Uani 1 1 d .
H3A H 0.6807 0.2409 0.6996 0.067 Uiso 1 1 calc R
C2 C 0.6337(5) 0.2642(5) 0.8355(3) 0.0510(12) Uani 1 1 d .
C4 C 0.8296(5) 0.4862(4) 0.8486(3) 0.0436(11) Uani 1 1 d .
C1 C 0.5057(6) 0.1365(5) 0.8513(4) 0.0670(15) Uani 1 1 d .
H1A H 0.4098 0.1604 0.8559 0.100 Uiso 1 1 calc R
H1B H 0.5338 0.0985 0.9104 0.100 Uiso 1 1 calc R
H1C H 0.4921 0.0691 0.7974 0.100 Uiso 1 1 calc R
N1 N 0.8172(4) 0.4271(4) 0.7619(3) 0.0512(10) Uani 1 1 d .
C18 C -0.2974(5) 0.6864(4) 0.3137(3) 0.0491(12) Uani 1 1 d .
H18 H -0.3401 0.6630 0.2493 0.059 Uiso 1 1 calc R
C22 C -0.0862(6) 0.8045(5) 0.4302(3) 0.0592(14) Uani 1 1 d .
H22 H 0.0156 0.8609 0.4454 0.071 Uiso 1 1 calc R
C21 C -0.1767(6) 0.7553(6) 0.5040(3) 0.0679(15) Uani 1 1 d .
H21 H -0.1350 0.7798 0.5686 0.081 Uiso 1 1 calc R
C19 C -0.3867(6) 0.6365(5) 0.3885(3) 0.0567(13) Uani 1 1 d .
H19 H -0.4881 0.5790 0.3739 0.068 Uiso 1 1 calc R
C17 C -0.1468(5) 0.7699(4) 0.3342(3) 0.0407(11) Uani 1 1 d .
C20 C -0.3249(6) 0.6723(5) 0.4839(3) 0.0601(14) Uani 1 1 d .
H20 H -0.3843 0.6398 0.5342 0.072 Uiso 1 1 calc R
N5 N 0.0565(4) 0.8831(3) 0.1212(2) 0.0453(10) Uani 1 1 d .
H5 H 0.0536 0.8622 0.0599 0.054 Uiso 1 1 calc R
N4 N 0.2084(5) 1.0404(4) 0.2492(3) 0.0579(11) Uani 1 1 d .
N6 N -0.0491(4) 0.8307(4) 0.2633(2) 0.0466(10) Uani 1 1 d .
H6 H 0.0246 0.9036 0.2847 0.056 Uiso 1 1 calc R
C15 C 0.1697(5) 1.0014(4) 0.1575(3) 0.0428(11) Uani 1 1 d .
C14 C 0.3303(6) 1.1622(5) 0.2594(4) 0.0668(16) Uani 1 1 d .
H14 H 0.3746 1.2045 0.3204 0.080 Uiso 1 1 calc R
C13 C 0.3812(5) 1.2157(5) 0.1779(3) 0.0521(13) Uani 1 1 d .
C12 C 0.5140(6) 1.3412(5) 0.1656(4) 0.0674(15) Uani 1 1 d .
H12A H 0.5531 1.3909 0.2278 0.101 Uiso 1 1 calc R
H12B H 0.4773 1.4003 0.1224 0.101 Uiso 1 1 calc R
H12C H 0.5964 1.3126 0.1386 0.101 Uiso 1 1 calc R
C16 C -0.0526(5) 0.7935(4) 0.1688(3) 0.0420(11) Uani 1 1 d .

loop_
_atom_site_aniso_label
_atom_site_aniso_U_11
_atom_site_aniso_U_22
_atom_site_aniso_U_33
_atom_site_aniso_U_23
_atom_site_aniso_U_13
_atom_site_aniso_U_12
S3 0.0544(8) 0.0472(7) 0.0475(7) 0.0055(6) 0.0136(6) 0.0003(6)
S4 0.0593(9) 0.0457(7) 0.0448(7) -0.0075(6) 0.0169(6) -0.0057(6)
S2 0.0590(9) 0.0469(7) 0.0432(7) -0.0057(6) 0.0159(6) -0.0025(6)
S1 0.0633(9) 0.0463(7) 0.0494(8) 0.0018(6) 0.0216(7) 0.0013(6)
C10 0.092(4) 0.068(4) 0.059(3) 0.004(3) 0.042(3) 0.026(3)
C7 0.060(3) 0.051(3) 0.041(3) -0.002(2) 0.012(2) 0.004(3)
C6 0.040(3) 0.047(3) 0.036(2) 0.002(2) 0.011(2) 0.006(2)
C8 0.061(4) 0.055(3) 0.052(3) 0.003(2) 0.014(3) -0.007(3)
C11 0.066(4) 0.049(3) 0.052(3) -0.001(2) 0.023(3) 0.010(3)
C9 0.070(4) 0.079(4) 0.052(3) 0.012(3) 0.033(3) 0.012(3)
N2 0.056(3) 0.044(2) 0.036(2) -0.0048(17) 0.0206(19) 0.000(2)
N3 0.052(3) 0.042(2) 0.039(2) -0.0039(17) 0.0169(19) -0.0011(19)
C5 0.045(3) 0.044(3) 0.039(3) -0.002(2) 0.009(2) 0.010(2)
C3 0.058(3) 0.045(3) 0.049(3) -0.013(2) 0.004(3) -0.007(3)
C2 0.048(3) 0.045(3) 0.055(3) 0.002(2) 0.007(2) 0.006(2)
C4 0.039(3) 0.042(3) 0.044(3) -0.001(2) 0.008(2) 0.000(2)
C1 0.056(4) 0.054(3) 0.084(4) 0.009(3) 0.015(3) 0.001(3)
N1 0.054(3) 0.049(2) 0.040(2) -0.0048(19) 0.0080(19) -0.001(2)
C18 0.052(3) 0.048(3) 0.042(3) 0.001(2) 0.013(2) 0.003(2)
C22 0.044(3) 0.081(4) 0.043(3) -0.004(3) 0.006(2) 0.003(3)
C21 0.068(4) 0.102(5) 0.035(3) 0.004(3) 0.011(3) 0.024(4)
C19 0.051(3) 0.056(3) 0.054(3) 0.000(2) 0.021(3) -0.004(2)
C17 0.038(3) 0.041(3) 0.041(3) 0.000(2) 0.010(2) 0.007(2)
C20 0.064(4) 0.069(3) 0.049(3) 0.015(3) 0.027(3) 0.013(3)
N5 0.049(2) 0.045(2) 0.034(2) -0.0039(17) 0.0143(18) -0.002(2)
N4 0.060(3) 0.057(3) 0.041(2) -0.0099(19) 0.015(2) -0.011(2)
N6 0.048(2) 0.048(2) 0.037(2) -0.0032(18) 0.0150(18) -0.0009(19)
C15 0.042(3) 0.040(3) 0.042(3) -0.001(2) 0.014(2) 0.003(2)
C14 0.060(4) 0.066(3) 0.053(3) -0.022(3) 0.015(3) -0.018(3)
C13 0.042(3) 0.045(3) 0.061(3) -0.008(2) 0.012(2) -0.003(2)
C12 0.054(3) 0.051(3) 0.085(4) -0.002(3) 0.012(3) -0.007(3)
C16 0.042(3) 0.043(3) 0.040(3) 0.001(2) 0.014(2) 0.007(2)

loop_
_atom_type_symbol
_atom_type_description
_atom_type_scat_dispersion_real
_atom_type_scat_dispersion_imag
_atom_type_scat_source
C C 0.0033 0.0016 'International Tables Vol C Tables 4.2.6.8 and 6.1.1.4'
H H 0.0000 0.0000 'International Tables Vol C Tables 4.2.6.8 and 6.1.1.4'
N N 0.0061 0.0033 'International Tables Vol C Tables 4.2.6.8 and 6.1.1.4'
S S 0.1246 0.1234 'International Tables Vol C Tables 4.2.6.8 and 6.1.1.4'

loop_
_geom_angle_atom_site_label_1
_geom_angle_atom_site_label_2
_geom_angle_atom_site_label_3
_geom_angle
C15 S3 C13 89.2(2)
C4 S1 C2 89.1(2)
C9 C10 C11 120.4(5)
C6 C7 C8 120.3(4)
C7 C6 C11 118.8(4)
C7 C6 N3 124.2(4)
C11 C6 N3 117.0(4)
C9 C8 C7 120.1(5)
C10 C11 C6 120.7(4)
C10 C9 C8 119.6(4)
C5 N2 C4 129.7(3)
C5 N3 C6 130.5(4)
N3 C5 N2 114.9(4)
N3 C5 S2 126.5(3)
N2 C5 S2 118.6(3)
C2 C3 N1 117.2(4)
C3 C2 C1 129.6(4)
C3 C2 S1 109.2(4)
C1 C2 S1 121.2(4)
N1 C4 N2 125.1(4)
N1 C4 S1 115.6(3)
N2 C4 S1 119.3(3)
C4 N1 C3 108.9(4)
C17 C18 C19 120.6(4)
C17 C22 C21 120.1(5)
C20 C21 C22 121.2(5)
C20 C19 C18 119.9(5)
C18 C17 C22 118.8(4)
C18 C17 N6 124.7(4)
C22 C17 N6 116.3(4)
C21 C20 C19 119.4(4)
C15 N5 C16 129.2(3)
C15 N4 C14 109.4(4)
C16 N6 C17 130.8(4)
N4 C15 N5 125.0(4)
N4 C15 S3 115.1(3)
N5 C15 S3 119.9(3)
C13 C14 N4 117.2(4)
C14 C13 C12 129.5(5)
C14 C13 S3 109.0(3)
C12 C13 S3 121.4(4)
N6 C16 N5 114.3(4)
N6 C16 S4 126.9(3)
N5 C16 S4 118.8(3)

loop_
_geom_bond_atom_site_label_1
_geom_bond_atom_site_label_2
_geom_bond_distance
S3 C15 1.731(4)
S3 C13 1.732(5)
S4 C16 1.674(4)
S2 C5 1.676(4)
S1 C4 1.721(4)
S1 C2 1.727(5)
C10 C9 1.368(7)
C10 C11 1.378(6)
C7 C6 1.379(6)
C7 C8 1.391(6)
C6 C11 1.382(6)
C6 N3 1.413(5)
C8 C9 1.376(6)
N2 C5 1.373(5)
N2 C4 1.384(5)
N3 C5 1.338(5)
C3 C2 1.330(6)
C3 N1 1.391(5)
C2 C1 1.507(6)
C4 N1 1.296(5)
C18 C17 1.374(6)
C18 C19 1.390(6)
C22 C17 1.377(6)
C22 C21 1.384(6)
C21 C20 1.355(7)
C19 C20 1.374(6)
C17 N6 1.419(5)
N5 C15 1.373(5)
N5 C16 1.373(5)
N4 C15 1.296(5)
N4 C14 1.391(6)
N6 C16 1.338(5)
C14 C13 1.333(6)
C13 C12 1.506(6)
